data_4076764
loop_
_publ_author_name
'Zheng, Xiaolai'
'Wang, Bing'
'Herberich, Gerhard E.'

_publ_section_title
;
 Borabenzene Adducts of Ylidic Lewis Bases. Syntheses and Structures of
 3,5-Me2C5H3BCH2PPh3, 3,5-Me2C5H3BCH(SiMe3)PPh3, and C5H5BN(Ph)PPh31
;
_journal_issue 9
_journal_name_full Organometallics
_journal_page_first 1949
_journal_paper_doi 10.1021/om011081q
_journal_volume 21
_journal_year 2002
_chemical_compound_source 'see paper'
_chemical_formula_sum 'C32.5 H38 B P Si'
_chemical_formula_weight 498.53
_chemical_name_common ' compound 5'
_chemical_name_systematic
; (trimethylsilyl)(triphenylphosphonio)methanide-
3,5-dimethylborabenzene
;
_space_group_IT_number 2
_symmetry_cell_setting triclinic
_symmetry_space_group_name_Hall '-P 1'
_symmetry_space_group_name_H-M 'P -1'
_atom_sites_solution_hydrogens geom
_atom_sites_solution_primary direct
_atom_sites_solution_secondary difmap
_cell_angle_alpha 84.888(8)
_cell_angle_beta 82.61(1)
_cell_angle_gamma 81.40(1)
_cell_formula_units_Z 2.00
_cell_length_a 9.141(2)
_cell_length_b 10.733(1)
_cell_length_c 14.701(2)
_cell_measurement_reflns_used 25
_cell_measurement_temperature 180
_cell_measurement_theta_max 26
_cell_measurement_theta_min 16
_cell_volume 1410.7(4)
_computing_cell_refinement CAD4_(Enraf-Nonius,_1977)
_computing_data_collection CAD4_(Enraf-Nonius,_1977)
_computing_data_reduction PROCESS_MolEN_(Fair,_1990)
_computing_structure_refinement 'SHELXL-97 (Sheldrick, 1997)'
_computing_structure_solution 'SHELXS-97 (Sheldrick, 1990)'
_diffrn_ambient_temperature 180
_diffrn_measured_fraction_theta_full 0.997
_diffrn_measured_fraction_theta_max 0.997
_diffrn_measurement_device Enraf_Nonius_CAD4
_diffrn_measurement_method \q/2\q
_diffrn_radiation_type Cu-K\a
_diffrn_radiation_wavelength 1.54184
_diffrn_reflns_av_R_equivalents 0.039
_diffrn_reflns_av_sigmaI/netI 0.0665
_diffrn_reflns_limit_h_max 3
_diffrn_reflns_limit_h_min -11
_diffrn_reflns_limit_k_max 13
_diffrn_reflns_limit_k_min -13
_diffrn_reflns_limit_l_max 17
_diffrn_reflns_limit_l_min -17
_diffrn_reflns_number 7731
_diffrn_reflns_theta_full 70.06
_diffrn_reflns_theta_max 69.9
_diffrn_reflns_theta_min 4.2
_diffrn_standards_decay_% 0.42
_diffrn_standards_interval_time 120
_diffrn_standards_number 3
_exptl_absorpt_coefficient_mu 1.392
_exptl_absorpt_correction_T_max 0.998
_exptl_absorpt_correction_T_min 0.876
_exptl_absorpt_correction_type empirical
_exptl_crystal_colour yellow
_exptl_crystal_density_diffrn 1.174
_exptl_crystal_density_meas ?
_exptl_crystal_description rod
_exptl_crystal_F_000 534
_exptl_crystal_size_max 0.65
_exptl_crystal_size_mid 0.40
_exptl_crystal_size_min 0.35
_refine_diff_density_max 0.667
_refine_diff_density_min -0.314
_refine_diff_density_rms 0.099
_refine_ls_extinction_coef not_refined
_refine_ls_extinction_method none
_refine_ls_goodness_of_fit_ref 1.038
_refine_ls_hydrogen_treatment refined_isotropically
_refine_ls_matrix_type full
_refine_ls_number_parameters 489
_refine_ls_number_reflns 5321
_refine_ls_number_restraints 15
_refine_ls_restrained_S_all 1.038
_refine_ls_R_factor_all 0.0666
_refine_ls_R_factor_gt 0.0505
_refine_ls_shift/su_max 0.000
_refine_ls_shift/su_mean 0.000
_refine_ls_structure_factor_coef Fsqd
_refine_ls_weighting_details 'calc w=1/[\s^2^(Fo^2^)+(0.0692P)^2^+0.0000P] where P=(Fo^2^+2Fc^2^)/3'
_refine_ls_weighting_scheme calc
_refine_ls_wR_factor_gt 0.1214
_refine_ls_wR_factor_ref 0.1284
_reflns_number_gt 4200
_reflns_number_total 5321
_reflns_threshold_expression >2sigma(I)
_cod_data_source_file om011081q.cif
_cod_data_source_block xz17_061000
_cod_depositor_comments
;
The following automatic conversions were performed:
'_atom_site_symetry_multiplicity' tag replaced with
'_atom_site_symmetry_multiplicity'.

Automatic conversion script
Id: cif_correct_tags 1440 2010-10-19 06:21:57Z saulius 

The following automatic conversions were performed:

'_exptl_crystal_density_meas' value 'none' was changed to '?' - the
value is perceived as not measured.

Automatic conversion script
Id: cif_fix_values 3008 2015-01-20 13:52:24Z robertas 
;
_cod_original_sg_symbol_H-M P-1
_cod_original_formula_sum 'C32.5 H38 B1 P1 Si1'
_cod_database_code 4076764

loop_
_symmetry_equiv_pos_as_xyz
'x, y, z'
'-x, -y, -z'

loop_
_atom_site_label
_atom_site_type_symbol
_atom_site_fract_x
_atom_site_fract_y
_atom_site_fract_z
_atom_site_U_iso_or_equiv
_atom_site_adp_type
_atom_site_occupancy
_atom_site_symmetry_multiplicity
_atom_site_calc_flag
_atom_site_refinement_flags
_atom_site_disorder_assembly
_atom_site_disorder_group
P P 0.03379(6) 0.26843(5) 0.25001(4) 0.02233(15) Uani 1 1 d . . .
C1 C 0.2308(2) 0.2456(2) 0.23324(15) 0.0226(4) Uani 1 1 d . . .
Si Si 0.33786(6) 0.31048(6) 0.12367(4) 0.02682(16) Uani 1 1 d . . .
C2 C 0.2478(3) 0.4642(2) 0.07178(19) 0.0350(5) Uani 1 1 d . . .
C3 C 0.5158(3) 0.3436(3) 0.1596(2) 0.0418(6) Uani 1 1 d . . .
C4 C 0.3797(3) 0.1935(3) 0.03459(18) 0.0370(6) Uani 1 1 d . . .
B B 0.3100(3) 0.0990(2) 0.25471(17) 0.0245(5) Uani 1 1 d . . .
C15 C 0.4297(2) 0.0752(2) 0.31834(15) 0.0263(5) Uani 1 1 d . . .
C11 C 0.2781(2) -0.0136(2) 0.21154(15) 0.0267(5) Uani 1 1 d . . .
C14 C 0.5059(2) -0.0456(2) 0.33289(15) 0.0269(5) Uani 1 1 d . . .
C13 C 0.4727(2) -0.1456(2) 0.28797(16) 0.0289(5) Uani 1 1 d . . .
C12 C 0.3612(2) -0.1317(2) 0.22907(15) 0.0273(5) Uani 1 1 d . . .
C16 C 0.3327(4) -0.2475(3) 0.1875(2) 0.0394(6) Uani 1 1 d . . .
C17 C 0.6245(3) -0.0731(3) 0.3977(2) 0.0366(6) Uani 1 1 d . . .
C31 C -0.0377(2) 0.22414(19) 0.36642(14) 0.0241(4) Uani 1 1 d . . .
C32 C 0.0559(3) 0.1722(2) 0.43147(16) 0.0302(5) Uani 1 1 d . . .
C36 C -0.1914(3) 0.2496(2) 0.39257(17) 0.0308(5) Uani 1 1 d . . .
C21 C -0.0519(2) 0.1903(2) 0.17153(15) 0.0257(4) Uani 1 1 d . . .
C41 C -0.0367(2) 0.4354(2) 0.23663(15) 0.0251(4) Uani 1 1 d . . .
C42 C -0.1441(3) 0.4845(2) 0.17953(18) 0.0353(5) Uani 1 1 d . . .
C46 C 0.0178(3) 0.5168(2) 0.2875(2) 0.0392(6) Uani 1 1 d . . .
C33 C -0.0048(3) 0.1454(3) 0.52111(17) 0.0369(6) Uani 1 1 d . . .
C22 C -0.1492(3) 0.1030(2) 0.20216(17) 0.0314(5) Uani 1 1 d . . .
C24 C -0.1929(3) 0.0839(2) 0.04685(18) 0.0363(6) Uani 1 1 d . . .
C34 C -0.1568(3) 0.1677(2) 0.54634(17) 0.0351(5) Uani 1 1 d . . .
C23 C -0.2203(3) 0.0507(2) 0.13981(19) 0.0357(5) Uani 1 1 d . . .
C35 C -0.2501(3) 0.2204(2) 0.48175(17) 0.0341(5) Uani 1 1 d . . .
C25 C -0.0943(3) 0.1684(3) 0.01577(18) 0.0363(6) Uani 1 1 d . . .
C26 C -0.0249(3) 0.2223(2) 0.07750(16) 0.0315(5) Uani 1 1 d . . .
C44 C -0.1348(3) 0.6930(3) 0.2219(2) 0.0469(7) Uani 1 1 d . . .
C45 C -0.0296(3) 0.6449(3) 0.2803(2) 0.0463(7) Uani 1 1 d . . .
C43 C -0.1917(3) 0.6137(3) 0.1724(2) 0.0469(7) Uani 1 1 d . . .
H1 H 0.249(2) 0.297(2) 0.2782(16) 0.023(6) Uiso 1 1 d . . .
H15 H 0.461(3) 0.139(2) 0.3518(17) 0.032(7) Uiso 1 1 d . . .
H13 H 0.521(3) -0.221(2) 0.2996(17) 0.035(7) Uiso 1 1 d . . .
H11 H 0.207(3) -0.015(3) 0.170(2) 0.053(9) Uiso 1 1 d . . .
H22 H -0.169(3) 0.083(2) 0.2683(17) 0.030(6) Uiso 1 1 d . . .
H23 H -0.290(3) -0.007(3) 0.164(2) 0.052(8) Uiso 1 1 d . . .
H24 H -0.244(3) 0.047(2) 0.0032(18) 0.037(7) Uiso 1 1 d . . .
H25 H -0.079(3) 0.197(2) -0.0445(18) 0.034(7) Uiso 1 1 d . . .
H26 H 0.036(3) 0.283(2) 0.0564(16) 0.027(6) Uiso 1 1 d . . .
H32 H 0.157(3) 0.158(2) 0.4128(18) 0.036(7) Uiso 1 1 d . . .
H33 H 0.059(3) 0.103(3) 0.564(2) 0.050(8) Uiso 1 1 d . . .
H34 H -0.200(3) 0.144(3) 0.607(2) 0.051(8) Uiso 1 1 d . . .
H35 H -0.358(3) 0.236(2) 0.4990(17) 0.034(7) Uiso 1 1 d . . .
H36 H -0.253(3) 0.286(3) 0.3519(19) 0.043(8) Uiso 1 1 d . . .
H42 H -0.185(3) 0.427(2) 0.1443(18) 0.040(7) Uiso 1 1 d . . .
H43 H -0.270(4) 0.654(3) 0.138(3) 0.087(12) Uiso 1 1 d . . .
H44 H -0.160(4) 0.777(3) 0.218(2) 0.072(11) Uiso 1 1 d . . .
H45 H 0.016(3) 0.696(3) 0.315(2) 0.050(8) Uiso 1 1 d . . .
H46 H 0.085(3) 0.485(3) 0.324(2) 0.058(9) Uiso 1 1 d . . .
H2A H 0.236(4) 0.534(3) 0.113(2) 0.066(10) Uiso 1 1 d . . .
H2B H 0.158(3) 0.456(3) 0.042(2) 0.052(8) Uiso 1 1 d . . .
H2C H 0.318(3) 0.493(3) 0.026(2) 0.053(9) Uiso 1 1 d . . .
H3A H 0.505(4) 0.421(3) 0.188(2) 0.076(11) Uiso 1 1 d . . .
H3B H 0.556(3) 0.274(3) 0.196(2) 0.057(9) Uiso 1 1 d . . .
H3C H 0.590(4) 0.345(3) 0.102(3) 0.087(12) Uiso 1 1 d . . .
H4A H 0.437(4) 0.223(3) -0.014(2) 0.070(11) Uiso 1 1 d . . .
H4B H 0.291(4) 0.170(3) 0.017(2) 0.064(10) Uiso 1 1 d . . .
H4C H 0.442(3) 0.112(3) 0.058(2) 0.048(8) Uiso 1 1 d . . .
H16A H 0.317(5) -0.237(4) 0.128(3) 0.109(16) Uiso 1 1 d . . .
H16B H 0.391(5) -0.303(4) 0.193(3) 0.102(16) Uiso 1 1 d . . .
H16C H 0.242(6) -0.277(4) 0.213(3) 0.120(17) Uiso 1 1 d . . .
H17A H 0.660(3) 0.005(3) 0.414(2) 0.060(9) Uiso 1 1 d . . .
H17B H 0.590(5) -0.113(4) 0.448(3) 0.105(15) Uiso 1 1 d . . .
H17C H 0.707(4) -0.121(4) 0.368(3) 0.088(12) Uiso 1 1 d . . .
C52 C 0.4582(16) 0.479(2) 0.5875(8) 0.039(2) Uani 0.50 1 d PD A -1
H52 H 0.3982 0.4500 0.6434 0.051 Uiso 0.50 1 calc PR A -1
C56 C 0.4992(16) 0.5093(19) 0.4252(8) 0.048(4) Uani 0.50 1 d PD A -1
H56 H 0.4681 0.5026 0.3647 0.062 Uiso 0.50 1 calc PR A -1
C53 C 0.5912(9) 0.5255(6) 0.5942(5) 0.0570(17) Uani 0.50 1 d PD A -1
H53 H 0.6238 0.5319 0.6543 0.074 Uiso 0.50 1 calc PR A -1
C50 C 0.2677(11) 0.4289(14) 0.4929(9) 0.065(3) Uani 0.50 1 d P A -1
H50A H 0.1871 0.5004 0.4964 0.085 Uiso 0.50 1 calc PR A -1
H50B H 0.2468 0.3646 0.5426 0.085 Uiso 0.50 1 calc PR A -1
H50C H 0.2745 0.3925 0.4334 0.085 Uiso 0.50 1 calc PR A -1
C54 C 0.6747(11) 0.5619(13) 0.5151(8) 0.069(3) Uani 0.50 1 d PD A -1
H54 H 0.7683 0.5939 0.5192 0.090 Uiso 0.50 1 calc PR A -1
C51 C 0.4110(7) 0.4735(5) 0.5022(4) 0.0420(13) Uani 0.50 1 d PD A -1
C55 C 0.6311(9) 0.5549(6) 0.4304(5) 0.0603(19) Uani 0.50 1 d PD A -1
H55 H 0.6924 0.5817 0.3744 0.078 Uiso 0.50 1 calc PR A -1

loop_
_atom_site_aniso_label
_atom_site_aniso_U_11
_atom_site_aniso_U_22
_atom_site_aniso_U_33
_atom_site_aniso_U_23
_atom_site_aniso_U_13
_atom_site_aniso_U_12
P 0.0208(3) 0.0228(3) 0.0228(3) -0.0007(2) -0.00348(19) -0.00070(19)
C1 0.0213(10) 0.0230(10) 0.0238(11) -0.0009(8) -0.0040(8) -0.0030(8)
Si 0.0244(3) 0.0273(3) 0.0280(3) 0.0020(2) -0.0012(2) -0.0050(2)
C2 0.0391(14) 0.0295(13) 0.0352(14) 0.0062(10) -0.0037(11) -0.0061(10)
C3 0.0311(13) 0.0455(17) 0.0495(17) 0.0048(13) -0.0042(12) -0.0128(12)
C4 0.0373(14) 0.0388(14) 0.0313(13) -0.0014(11) 0.0050(11) -0.0020(11)
B 0.0221(11) 0.0267(12) 0.0222(12) 0.0010(9) 0.0019(9) -0.0008(9)
C15 0.0241(10) 0.0273(11) 0.0268(11) -0.0001(9) -0.0025(8) -0.0023(8)
C11 0.0248(11) 0.0302(12) 0.0241(11) 0.0004(9) -0.0034(8) -0.0020(9)
C14 0.0197(10) 0.0322(12) 0.0266(11) 0.0044(9) -0.0018(8) -0.0010(8)
C13 0.0227(11) 0.0258(12) 0.0338(12) 0.0043(9) 0.0010(9) 0.0034(9)
C12 0.0267(11) 0.0264(11) 0.0266(11) -0.0011(9) 0.0029(9) -0.0023(9)
C16 0.0431(15) 0.0311(14) 0.0448(17) -0.0067(12) -0.0047(12) -0.0053(12)
C17 0.0300(13) 0.0381(15) 0.0414(15) 0.0032(12) -0.0126(11) 0.0003(11)
C31 0.0236(10) 0.0235(11) 0.0244(11) -0.0026(8) -0.0013(8) -0.0012(8)
C32 0.0239(11) 0.0378(13) 0.0277(12) -0.0010(10) -0.0020(9) -0.0024(9)
C36 0.0262(11) 0.0326(12) 0.0315(12) -0.0006(10) -0.0032(9) 0.0010(9)
C21 0.0220(10) 0.0265(11) 0.0288(11) -0.0038(9) -0.0055(8) -0.0003(8)
C41 0.0212(10) 0.0242(11) 0.0279(11) 0.0001(9) -0.0010(8) 0.0002(8)
C42 0.0343(13) 0.0315(13) 0.0383(14) 0.0007(10) -0.0100(10) 0.0042(10)
C46 0.0337(13) 0.0338(14) 0.0515(16) -0.0125(12) -0.0108(12) 0.0012(10)
C33 0.0351(13) 0.0481(16) 0.0260(12) 0.0013(11) -0.0047(10) -0.0021(11)
C22 0.0348(12) 0.0261(12) 0.0336(13) 0.0005(10) -0.0068(10) -0.0047(9)
C24 0.0356(13) 0.0353(13) 0.0402(14) -0.0123(11) -0.0099(11) -0.0016(10)
C34 0.0382(13) 0.0387(14) 0.0265(12) -0.0019(10) 0.0037(10) -0.0057(10)
C23 0.0375(13) 0.0270(12) 0.0449(15) -0.0041(10) -0.0094(11) -0.0069(10)
C35 0.0263(12) 0.0370(13) 0.0364(14) -0.0029(10) 0.0043(10) -0.0034(10)
C25 0.0353(13) 0.0460(15) 0.0281(13) -0.0063(11) -0.0058(10) -0.0035(11)
C26 0.0286(12) 0.0375(13) 0.0290(12) -0.0015(10) -0.0037(9) -0.0067(10)
C44 0.0529(17) 0.0256(13) 0.0532(18) 0.0031(12) 0.0107(13) 0.0058(12)
C45 0.0414(15) 0.0347(14) 0.0635(19) -0.0179(13) 0.0023(13) -0.0064(11)
C43 0.0517(17) 0.0364(15) 0.0469(16) 0.0053(12) -0.0100(13) 0.0111(12)
C52 0.041(7) 0.038(4) 0.036(5) 0.002(4) 0.005(4) -0.006(5)
C56 0.059(9) 0.041(7) 0.033(5) 0.006(4) 0.002(5) 0.011(7)
C53 0.065(4) 0.055(4) 0.054(4) -0.004(3) -0.020(4) -0.009(3)
C50 0.054(7) 0.064(5) 0.086(7) -0.009(4) -0.030(5) -0.012(6)
C54 0.046(7) 0.050(5) 0.112(8) 0.005(5) -0.021(6) -0.008(5)
C51 0.042(3) 0.031(3) 0.052(4) -0.004(3) -0.012(3) 0.003(2)
C55 0.058(4) 0.049(4) 0.057(5) 0.020(3) 0.021(4) 0.009(3)

loop_
_atom_type_symbol
_atom_type_description
_atom_type_scat_dispersion_real
_atom_type_scat_dispersion_imag
_atom_type_scat_source
P P 0.2955 0.4335 'International Tables Vol C Tables 4.2.6.8 and 6.1.1.4'
Si Si 0.2541 0.3302 'International Tables Vol C Tables 4.2.6.8 and 6.1.1.4'
C C 0.0181 0.0091 'International Tables Vol C Tables 4.2.6.8 and 6.1.1.4'
B B 0.0090 0.0039 'International Tables Vol C Tables 4.2.6.8 and 6.1.1.4'
H H 0.0000 0.0000 'International Tables Vol C Tables 4.2.6.8 and 6.1.1.4'

loop_
_geom_angle_atom_site_label_1
_geom_angle_atom_site_label_2
_geom_angle_atom_site_label_3
_geom_angle
C1 P C31 112.07(10)
C1 P C21 114.38(10)
C31 P C21 109.45(10)
C1 P C41 110.17(10)
C31 P C41 103.09(10)
C21 P C41 106.96(10)
B C1 P 115.08(14)
B C1 Si 106.91(14)
P C1 Si 121.37(11)
B C1 H1 109.8(14)
P C1 H1 99.3(14)
Si C1 H1 102.9(14)
C4 Si C3 109.37(14)
C4 Si C2 109.15(13)
C3 Si C2 105.95(13)
C4 Si C1 111.86(11)
C3 Si C1 105.00(12)
C2 Si C1 115.15(11)
Si C2 H2A 113.3(19)
Si C2 H2B 113.5(16)
H2A C2 H2B 115(3)
Si C2 H2C 106.7(18)
H2A C2 H2C 99(2)
H2B C2 H2C 107(2)
Si C3 H3A 113(2)
Si C3 H3B 109.3(19)
H3A C3 H3B 114(3)
Si C3 H3C 107(2)
H3A C3 H3C 110(3)
H3B C3 H3C 103(3)
Si C4 H4A 111(2)
Si C4 H4B 112(2)
H4A C4 H4B 112(3)
Si C4 H4C 111.2(16)
H4A C4 H4C 104(3)
H4B C4 H4C 107(2)
C11 B C15 116.4(2)
C11 B C1 124.86(19)
C15 B C1 118.68(19)
C14 C15 B 120.2(2)
C14 C15 H15 114.3(14)
B C15 H15 125.5(14)
C12 C11 B 119.7(2)
C12 C11 H11 113.1(18)
B C11 H11 127.1(18)
C15 C14 C13 120.1(2)
C15 C14 C17 121.6(2)
C13 C14 C17 118.3(2)
C14 C13 C12 123.1(2)
C14 C13 H13 118.1(16)
C12 C13 H13 118.7(16)
C11 C12 C13 120.4(2)
C11 C12 C16 121.6(2)
C13 C12 C16 118.0(2)
C12 C16 H16A 115(3)
C12 C16 H16B 114(3)
H16A C16 H16B 108(4)
C12 C16 H16C 114(3)
H16A C16 H16C 99(4)
H16B C16 H16C 104(4)
C14 C17 H17A 113.2(17)
C14 C17 H17B 109(3)
H17A C17 H17B 109(3)
C14 C17 H17C 108(2)
H17A C17 H17C 106(3)
H17B C17 H17C 111(3)
C32 C31 C36 119.6(2)
C32 C31 P 121.79(17)
C36 C31 P 118.51(17)
C33 C32 C31 119.3(2)
C33 C32 H32 122.6(16)
C31 C32 H32 118.0(16)
C35 C36 C31 120.3(2)
C35 C36 H36 119.1(18)
C31 C36 H36 120.6(18)
C26 C21 C22 119.0(2)
C26 C21 P 118.88(17)
C22 C21 P 122.05(18)
C46 C41 C42 118.8(2)
C46 C41 P 117.97(17)
C42 C41 P 123.27(18)
C41 C42 C43 119.9(2)
C41 C42 H42 119.1(16)
C43 C42 H42 121.0(16)
C45 C46 C41 121.2(3)
C45 C46 H46 120(2)
C41 C46 H46 119(2)
C34 C33 C32 121.0(2)
C34 C33 H33 120.0(18)
C32 C33 H33 118.7(18)
C23 C22 C21 120.3(2)
C23 C22 H22 121.3(14)
C21 C22 H22 118.4(14)
C23 C24 C25 120.1(2)
C23 C24 H24 119.5(15)
C25 C24 H24 120.4(15)
C33 C34 C35 119.7(2)
C33 C34 H34 121.4(17)
C35 C34 H34 118.9(17)
C24 C23 C22 119.9(2)
C24 C23 H23 122.3(17)
C22 C23 H23 117.7(17)
C36 C35 C34 120.1(2)
C36 C35 H35 119.8(15)
C34 C35 H35 120.1(15)
C24 C25 C26 120.3(2)
C24 C25 H25 122.1(16)
C26 C25 H25 117.3(16)
C25 C26 C21 120.3(2)
C25 C26 H26 119.7(15)
C21 C26 H26 119.9(15)
C43 C44 C45 120.1(3)
C43 C44 H44 123(2)
C45 C44 H44 117(2)
C46 C45 C44 119.5(3)
C46 C45 H45 116.9(18)
C44 C45 H45 123.6(18)
C44 C43 C42 120.6(3)
C44 C43 H43 115(2)
C42 C43 H43 125(2)
C51 C52 C53 120.2(9)
C51 C52 H52 119.9
C53 C52 H52 119.9
C51 C56 C55 121.7(10)
C51 C56 H56 119.2
C55 C56 H56 119.2
C54 C53 C52 118.7(9)
C54 C53 H53 120.7
C52 C53 H53 120.7
C53 C54 C55 121.8(8)
C53 C54 H54 119.1
C55 C54 H54 119.1
C56 C51 C52 118.9(8)
C56 C51 C50 119.5(8)
C52 C51 C50 121.6(8)
C54 C55 C56 118.7(9)
C54 C55 H55 120.7
C56 C55 H55 120.7

loop_
_geom_bond_atom_site_label_1
_geom_bond_atom_site_label_2
_geom_bond_distance
P C1 1.769(2)
P C31 1.801(2)
P C21 1.802(2)
P C41 1.813(2)
C1 B 1.652(3)
C1 Si 1.907(2)
C1 H1 0.95(2)
Si C4 1.859(3)
Si C3 1.865(3)
Si C2 1.874(3)
C2 H2A 0.99(3)
C2 H2B 1.00(3)
C2 H2C 0.93(3)
C3 H3A 0.95(4)
C3 H3B 0.93(3)
C3 H3C 1.01(4)
C4 H4A 0.89(4)
C4 H4B 0.95(3)
C4 H4C 1.03(3)
B C11 1.495(3)
B C15 1.508(3)
C15 C14 1.389(3)
C15 H15 0.97(2)
C11 C12 1.398(3)
C11 H11 0.94(3)
C14 C13 1.399(3)
C14 C17 1.514(3)
C13 C12 1.403(3)
C13 H13 0.88(3)
C12 C16 1.504(3)
C16 H16A 0.90(5)
C16 H16B 0.74(4)
C16 H16C 0.95(5)
C17 H17A 1.00(3)
C17 H17B 0.87(5)
C17 H17C 0.93(4)
C31 C32 1.389(3)
C31 C36 1.400(3)
C32 C33 1.386(3)
C32 H32 0.92(3)
C36 C35 1.379(3)
C36 H36 0.90(3)
C21 C26 1.394(3)
C21 C22 1.394(3)
C41 C46 1.383(3)
C41 C42 1.387(3)
C42 C43 1.388(3)
C42 H42 0.98(3)
C46 C45 1.377(4)
C46 H46 0.88(3)
C33 C34 1.382(3)
C33 H33 0.95(3)
C22 C23 1.390(3)
C22 H22 0.98(2)
C24 C23 1.382(4)
C24 C25 1.382(4)
C24 H24 0.98(2)
C34 C35 1.384(3)
C34 H34 0.95(3)
C23 H23 0.97(3)
C35 H35 0.98(3)
C25 C26 1.383(3)
C25 H25 0.91(3)
C26 H26 0.93(2)
C44 C43 1.366(4)
C44 C45 1.383(4)
C44 H44 0.90(3)
C45 H45 0.96(3)
C43 H43 0.96(4)
C52 C51 1.387(11)
C52 C53 1.399(10)
C52 H52 0.9800
C56 C51 1.363(10)
C56 C55 1.381(10)
C56 H56 0.9800
C53 C54 1.367(10)
C53 H53 0.9800
C50 C51 1.487(9)
C50 H50A 0.9801
C50 H50B 0.9801
C50 H50C 0.9801
C54 C55 1.367(11)
C54 H54 0.9800
C55 H55 0.9800

loop_
_geom_torsion_atom_site_label_1
_geom_torsion_atom_site_label_2
_geom_torsion_atom_site_label_3
_geom_torsion_atom_site_label_4
_geom_torsion
C31 P C1 B 59.41(18)
C21 P C1 B -65.92(18)
C41 P C1 B 173.57(15)
C31 P C1 Si -169.17(11)
C21 P C1 Si 65.50(16)
C41 P C1 Si -55.01(16)
B C1 Si C4 43.24(18)
P C1 Si C4 -91.54(16)
B C1 Si C3 -75.28(17)
P C1 Si C3 149.94(15)
B C1 Si C2 168.61(15)
P C1 Si C2 33.83(18)
P C1 B C11 55.1(3)
Si C1 B C11 -82.9(2)
P C1 B C15 -128.46(18)
Si C1 B C15 93.5(2)
C11 B C15 C14 1.2(3)
C1 B C15 C14 -175.50(19)
C15 B C11 C12 -2.0(3)
C1 B C11 C12 174.54(19)
B C15 C14 C13 0.5(3)
B C15 C14 C17 -178.8(2)
C15 C14 C13 C12 -1.7(3)
C17 C14 C13 C12 177.7(2)
B C11 C12 C13 1.0(3)
B C11 C12 C16 179.7(2)
C14 C13 C12 C11 0.9(3)
C14 C13 C12 C16 -177.9(2)
C1 P C31 C32 -3.1(2)
C21 P C31 C32 124.85(19)
C41 P C31 C32 -121.59(19)
C1 P C31 C36 173.30(17)
C21 P C31 C36 -58.7(2)
C41 P C31 C36 54.85(19)
C36 C31 C32 C33 0.6(3)
P C31 C32 C33 177.00(19)
C32 C31 C36 C35 -1.7(3)
P C31 C36 C35 -178.18(18)
C1 P C21 C26 -60.4(2)
C31 P C21 C26 172.87(17)
C41 P C21 C26 61.8(2)
C1 P C21 C22 122.38(19)
C31 P C21 C22 -4.3(2)
C41 P C21 C22 -115.34(19)
C1 P C41 C46 -52.5(2)
C31 P C41 C46 67.2(2)
C21 P C41 C46 -177.40(19)
C1 P C41 C42 128.7(2)
C31 P C41 C42 -111.5(2)
C21 P C41 C42 3.8(2)
C46 C41 C42 C43 1.7(4)
P C41 C42 C43 -179.5(2)
C42 C41 C46 C45 -1.7(4)
P C41 C46 C45 179.5(2)
C31 C32 C33 C34 1.0(4)
C26 C21 C22 C23 -1.2(3)
P C21 C22 C23 175.95(18)
C32 C33 C34 C35 -1.5(4)
C25 C24 C23 C22 0.4(4)
C21 C22 C23 C24 0.9(4)
C31 C36 C35 C34 1.2(4)
C33 C34 C35 C36 0.4(4)
C23 C24 C25 C26 -1.4(4)
C24 C25 C26 C21 1.1(4)
C22 C21 C26 C25 0.2(3)
P C21 C26 C25 -177.04(19)
C41 C46 C45 C44 0.6(4)
C43 C44 C45 C46 0.5(4)
C45 C44 C43 C42 -0.5(4)
C41 C42 C43 C44 -0.6(4)
C51 C52 C53 C54 -2(2)
C52 C53 C54 C55 0.5(19)
C55 C56 C51 C52 -2(3)
C55 C56 C51 C50 178.1(13)
C53 C52 C51 C56 3(3)
C53 C52 C51 C50 -177.8(13)
C53 C54 C55 C56 -0.2(19)
C51 C56 C55 C54 1(2)
